data_7222130
loop_
_publ_author_name
'Pal, Sanjima'
'Konkimalla, V. Badireenath'
'Kathwate, Laxmi'
'Rao, Soniya S.'
'Gejji, Shridhar P.'
'Puranik, Vedavati'
'Weyhermueller, Thomas'
'Salunke-Gawali, Sunita'

_publ_section_title
;
 Targeting chemorefractory COLO205 (BRAF V600E) cell lines using
 substituted benzo[a]phenoxazines&#x2020;
;
_journal_name_full 'RSC Adv.'
_journal_paper_doi 10.1039/C5RA14949E
_journal_year 2015
_chemical_formula_moiety 'C17 H11 N O2'
_chemical_formula_sum 'C17 H11 N O2'
_chemical_formula_weight 261.27
_chemical_name_systematic
;
 ?
;
_space_group_crystal_system monoclinic
_space_group_IT_number 14
_space_group_name_Hall '-P 2yn'
_space_group_name_H-M_alt 'P 1 21/n 1'
_symmetry_space_group_name_Hall '-P 2yn'
_symmetry_space_group_name_H-M 'P 1 21/n 1'
_atom_sites_solution_hydrogens geom
_atom_sites_solution_primary direct
_atom_sites_solution_secondary difmap
_audit_block_code FNG-SX-503-03
_audit_creation_date 2015-03-17
_audit_creation_method SHELXL-2013
_audit_update_record
;
2015-07-15 deposited with the CCDC.
2015-09-14 downloaded from the CCDC.
;
_cell_angle_alpha 90
_cell_angle_beta 101.696(2)
_cell_angle_gamma 90
_cell_formula_units_Z 4
_cell_length_a 13.288(2)
_cell_length_b 4.6447(6)
_cell_length_c 19.479(3)
_cell_measurement_reflns_used 9132
_cell_measurement_temperature 100(2)
_cell_measurement_theta_max 30.8817
_cell_measurement_theta_min 3.1311
_cell_volume 1177.3(3)
_computing_cell_refinement 'SAINT software (Bruker AXS, 2004)'
_computing_data_collection 'APEX2 (Bruker AXS, 2005-2013)'
_computing_data_reduction 'SAINT software (Bruker AXS, 2004)'
_computing_structure_refinement 'SHELXL (G. M. Sheldrick, 2013)'
_computing_structure_solution 'SHELXS (G. M. Sheldrick, 2013)'
_diffrn_ambient_temperature 100(2)
_diffrn_detector_area_resol_mean 66.67
_diffrn_measured_fraction_theta_full 0.999
_diffrn_measured_fraction_theta_max 0.997
_diffrn_measurement_device_type 'Bruker-AXS Kappa Mach3 APEX-II'
_diffrn_measurement_method 'CCD \f- and \w-scans'
_diffrn_radiation_monochromator 'Incoatec Helios mirrors'
_diffrn_radiation_type MoK\a
_diffrn_radiation_wavelength 0.71073
_diffrn_reflns_av_R_equivalents 0.0516
_diffrn_reflns_av_unetI/netI 0.0293
_diffrn_reflns_laue_measured_fraction_full 0.999
_diffrn_reflns_laue_measured_fraction_max 0.997
_diffrn_reflns_limit_h_max 19
_diffrn_reflns_limit_h_min -19
_diffrn_reflns_limit_k_max 6
_diffrn_reflns_limit_k_min -6
_diffrn_reflns_limit_l_max 28
_diffrn_reflns_limit_l_min -28
_diffrn_reflns_number 31939
_diffrn_reflns_point_group_measured_fraction_full 0.999
_diffrn_reflns_point_group_measured_fraction_max 0.997
_diffrn_reflns_theta_full 25.242
_diffrn_reflns_theta_max 30.889
_diffrn_reflns_theta_min 1.706
_diffrn_source 1\mS
_exptl_absorpt_coefficient_mu 0.098
_exptl_absorpt_correction_T_max 0.99490
_exptl_absorpt_correction_T_min 0.95827
_exptl_absorpt_correction_type gaussian
_exptl_absorpt_process_details 'SADABS (Bruker AXS, 2012)'
_exptl_crystal_colour orange
_exptl_crystal_density_diffrn 1.474
_exptl_crystal_description needle
_exptl_crystal_F_000 544
_exptl_crystal_recrystallization_method 'Re-crystallisation from solvent: '
_exptl_crystal_size_max 0.834
_exptl_crystal_size_mid 0.072
_exptl_crystal_size_min 0.061
_refine_diff_density_max 0.497
_refine_diff_density_min -0.237
_refine_diff_density_rms 0.057
_refine_ls_extinction_method none
_refine_ls_goodness_of_fit_ref 1.076
_refine_ls_hydrogen_treatment constr
_refine_ls_matrix_type full
_refine_ls_number_parameters 182
_refine_ls_number_reflns 3718
_refine_ls_number_restraints 0
_refine_ls_restrained_S_all 1.076
_refine_ls_R_factor_all 0.0514
_refine_ls_R_factor_gt 0.0408
_refine_ls_shift/su_max 0.000
_refine_ls_shift/su_mean 0.000
_refine_ls_structure_factor_coef Fsqd
_refine_ls_weighting_details
;
 w=1/[\s^2^(Fo^2^)+(0.0623P)^2^+0.4938P]
 where P=(Fo^2^+2Fc^2^)/3
;
_refine_ls_weighting_scheme calc
_refine_ls_wR_factor_gt 0.1144
_refine_ls_wR_factor_ref 0.1251
_reflns_Friedel_coverage 0.000
_reflns_number_gt 3062
_reflns_number_total 3718
_reflns_threshold_expression 'I > 2\s(I)'
_cod_data_source_file c5ra14949e2.cif
_cod_data_source_block 9287
_cod_database_code 7222130
_shelx_space_group_comment
;
The symmetry employed for this shelxl refinement is uniquely defined
by the following loop, which should always be used as a source of
symmetry information in preference to the above space-group names.
They are only intended as comments.
;
_shelx_estimated_absorpt_t_min 0.923
_shelx_estimated_absorpt_t_max 0.994
_shelxl_version_number 2013-2

loop_
_space_group_symop_operation_xyz
'x, y, z'
'-x+1/2, y+1/2, -z+1/2'
'-x, -y, -z'
'x-1/2, -y-1/2, z-1/2'

loop_
_atom_site_label
_atom_site_type_symbol
_atom_site_fract_x
_atom_site_fract_y
_atom_site_fract_z
_atom_site_U_iso_or_equiv
_atom_site_adp_type
_atom_site_occupancy
_atom_site_site_symmetry_order
_atom_site_calc_flag
_atom_site_refinement_flags_posn
_atom_site_refinement_flags_adp
O1 O 0.95323(6) 1.55191(18) 0.19642(4) 0.01653(18) Uani 1 1 d . .
C2 C 0.89091(8) 1.4203(2) 0.15185(5) 0.01185(19) Uani 1 1 d . .
C3 C 0.77981(7) 1.4974(2) 0.13695(5) 0.01073(19) Uani 1 1 d . .
C4 C 0.74430(8) 1.7076(2) 0.17776(5) 0.0130(2) Uani 1 1 d . .
H4 H 0.7912 1.8006 0.2143 0.016 Uiso 1 1 calc R U
C5 C 0.64097(8) 1.7805(2) 0.16501(5) 0.0143(2) Uani 1 1 d . .
H5 H 0.6171 1.9224 0.1930 0.017 Uiso 1 1 calc R U
C6 C 0.57214(8) 1.6450(2) 0.11096(6) 0.0141(2) Uani 1 1 d . .
H6 H 0.5015 1.6963 0.1020 0.017 Uiso 1 1 calc R U
C7 C 0.60641(8) 1.4357(2) 0.07020(5) 0.0127(2) Uani 1 1 d . .
H7 H 0.5591 1.3429 0.0338 0.015 Uiso 1 1 calc R U
C8 C 0.71053(7) 1.3614(2) 0.08261(5) 0.01043(18) Uani 1 1 d . .
C9 C 0.74736(7) 1.1432(2) 0.03909(5) 0.00981(18) Uani 1 1 d . .
N10 N 0.68444(6) 1.03558(19) -0.01472(4) 0.01113(17) Uani 1 1 d . .
C11 C 0.72393(7) 0.8298(2) -0.05412(5) 0.01064(19) Uani 1 1 d . .
C12 C 0.66108(8) 0.7187(2) -0.11480(5) 0.01205(19) Uani 1 1 d . .
H12 H 0.5922 0.7848 -0.1284 0.014 Uiso 1 1 calc R U
C13 C 0.69780(8) 0.5132(2) -0.15558(5) 0.0128(2) Uani 1 1 d . .
C14 C 0.79906(8) 0.4162(2) -0.13386(5) 0.0139(2) Uani 1 1 d . .
H14 H 0.8248 0.2750 -0.1611 0.017 Uiso 1 1 calc R U
C15 C 0.86289(8) 0.5209(2) -0.07358(5) 0.0129(2) Uani 1 1 d . .
H15 H 0.9311 0.4507 -0.0591 0.016 Uiso 1 1 calc R U
C16 C 0.82470(7) 0.7304(2) -0.03500(5) 0.01092(19) Uani 1 1 d . .
O17 O 0.89014(5) 0.84089(16) 0.02310(4) 0.01210(16) Uani 1 1 d . .
C18 C 0.85523(7) 1.0588(2) 0.05924(5) 0.01038(18) Uani 1 1 d . .
C19 C 0.92240(7) 1.1840(2) 0.11215(5) 0.01213(19) Uani 1 1 d . .
H19 H 0.9913 1.1164 0.1236 0.015 Uiso 1 1 calc R U
C20 C 0.62987(9) 0.3956(3) -0.22103(6) 0.0174(2) Uani 1 1 d . .
H20A H 0.5967 0.2183 -0.2097 0.026 Uiso 1 1 calc R U
H20B H 0.6716 0.3537 -0.2560 0.026 Uiso 1 1 calc R U
H20C H 0.5772 0.5382 -0.2400 0.026 Uiso 1 1 calc R U

loop_
_atom_site_aniso_label
_atom_site_aniso_U_11
_atom_site_aniso_U_22
_atom_site_aniso_U_33
_atom_site_aniso_U_23
_atom_site_aniso_U_13
_atom_site_aniso_U_12
O1 0.0156(4) 0.0167(4) 0.0146(4) -0.0016(3) -0.0032(3) -0.0021(3)
C2 0.0123(4) 0.0114(4) 0.0105(4) 0.0026(3) -0.0008(3) -0.0015(3)
C3 0.0118(4) 0.0097(4) 0.0098(4) 0.0021(3) 0.0001(3) -0.0008(3)
C4 0.0163(5) 0.0118(4) 0.0102(4) 0.0001(3) 0.0012(3) -0.0009(4)
C5 0.0174(5) 0.0125(4) 0.0133(4) -0.0002(4) 0.0044(4) 0.0013(4)
C6 0.0128(4) 0.0141(5) 0.0155(5) 0.0006(4) 0.0033(3) 0.0015(4)
C7 0.0110(4) 0.0131(4) 0.0132(4) -0.0002(4) 0.0007(3) 0.0003(3)
C8 0.0113(4) 0.0094(4) 0.0101(4) 0.0012(3) 0.0012(3) -0.0001(3)
C9 0.0098(4) 0.0087(4) 0.0105(4) 0.0019(3) 0.0011(3) 0.0001(3)
N10 0.0112(4) 0.0103(4) 0.0113(4) -0.0003(3) 0.0008(3) 0.0001(3)
C11 0.0109(4) 0.0097(4) 0.0112(4) 0.0009(3) 0.0021(3) -0.0001(3)
C12 0.0118(4) 0.0115(4) 0.0120(4) 0.0006(3) 0.0002(3) -0.0004(3)
C13 0.0148(4) 0.0121(4) 0.0111(4) 0.0005(3) 0.0018(3) -0.0020(3)
C14 0.0165(5) 0.0125(4) 0.0132(4) -0.0010(3) 0.0046(4) 0.0002(4)
C15 0.0117(4) 0.0126(4) 0.0147(4) 0.0008(4) 0.0032(3) 0.0014(3)
C16 0.0107(4) 0.0108(4) 0.0107(4) 0.0012(3) 0.0009(3) -0.0010(3)
O17 0.0091(3) 0.0129(3) 0.0131(3) -0.0020(3) -0.0006(2) 0.0016(3)
C18 0.0104(4) 0.0092(4) 0.0114(4) 0.0018(3) 0.0017(3) 0.0008(3)
C19 0.0091(4) 0.0125(4) 0.0135(4) 0.0013(3) -0.0007(3) -0.0003(3)
C20 0.0203(5) 0.0180(5) 0.0121(4) -0.0030(4) -0.0004(4) -0.0006(4)

loop_
_atom_type_symbol
_atom_type_description
_atom_type_scat_dispersion_real
_atom_type_scat_dispersion_imag
_atom_type_scat_source
C C 0.0033 0.0016 'International Tables Vol C Tables 4.2.6.8 and 6.1.1.4'
H H 0.0000 0.0000 'International Tables Vol C Tables 4.2.6.8 and 6.1.1.4'
N N 0.0061 0.0033 'International Tables Vol C Tables 4.2.6.8 and 6.1.1.4'
O O 0.0106 0.0060 'International Tables Vol C Tables 4.2.6.8 and 6.1.1.4'

loop_
_exptl_crystal_face_index_h
_exptl_crystal_face_index_k
_exptl_crystal_face_index_l
_exptl_crystal_face_perp_dist
0.00 0.00 1.00 0.0300
0.00 0.00 -1.00 0.0300
-1.00 0.00 0.00 0.0380
1.00 0.00 0.00 0.0280
0.00 -1.00 0.00 0.4170
0.00 1.00 0.00 0.3700
-1.00 0.00 1.00 0.0250

loop_
_geom_angle_atom_site_label_1
_geom_angle_atom_site_label_2
_geom_angle_atom_site_label_3
_geom_angle
O1 C2 C19 121.63(9)
O1 C2 C3 121.03(10)
C19 C2 C3 117.34(9)
C4 C3 C8 119.79(9)
C4 C3 C2 119.47(9)
C8 C3 C2 120.74(9)
C5 C4 C3 120.27(9)
C4 C5 C6 119.88(10)
C7 C6 C5 120.38(9)
C6 C7 C8 120.09(9)
C7 C8 C3 119.59(9)
C7 C8 C9 120.31(9)
C3 C8 C9 120.11(9)
N10 C9 C18 123.28(9)
N10 C9 C8 119.71(9)
C18 C9 C8 117.00(8)
C9 N10 C11 117.07(8)
N10 C11 C16 121.92(9)
N10 C11 C12 119.40(9)
C16 C11 C12 118.68(9)
C13 C12 C11 121.08(9)
C12 C13 C14 118.34(9)
C12 C13 C20 120.80(9)
C14 C13 C20 120.85(9)
C15 C14 C13 121.81(10)
C16 C15 C14 118.40(9)
O17 C16 C15 117.82(9)
O17 C16 C11 120.53(9)
C15 C16 C11 121.65(9)
C18 O17 C16 118.36(8)
C19 C18 O17 118.11(9)
C19 C18 C9 123.38(9)
O17 C18 C9 118.51(8)
C18 C19 C2 120.97(9)

loop_
_geom_bond_atom_site_label_1
_geom_bond_atom_site_label_2
_geom_bond_distance
O1 C2 1.2337(12)
C2 C19 1.4522(14)
C2 C3 1.4894(14)
C3 C4 1.3998(14)
C3 C8 1.4042(14)
C4 C5 1.3869(14)
C5 C6 1.3967(15)
C6 C7 1.3890(14)
C7 C8 1.3985(14)
C8 C9 1.4676(14)
C9 N10 1.3008(13)
C9 C18 1.4609(13)
N10 C11 1.3934(13)
C11 C16 1.3937(13)
C11 C12 1.4002(14)
C12 C13 1.3920(14)
C13 C14 1.4006(15)
C13 C20 1.5074(15)
C14 C15 1.3895(14)
C15 C16 1.3870(14)
C16 O17 1.3789(12)
O17 C18 1.3666(12)
C18 C19 1.3505(14)
